data_7000040
loop_
_publ_author_name
'Cokoja, Mirza'
'Gemel, Christian'
'Steinke, Tobias'
'Schroder, Felicitas'
'Fischer, Roland A.'

_publ_section_title
;
 Insertion reactions of GaCp*, InCp* and In[C(SiMe3)3] into the Ru-Cl
 bonds of [(p-cymene)RuIICl2]2 and [Cp*RuIICl]4.
;
_journal_issue 1
_journal_name_full 'Dalton transactions (Cambridge, England : 2003)'
_journal_page_first 44
_journal_page_last 54
_journal_paper_doi 10.1039/b411727a
_journal_year 2005
_chemical_formula_sum 'C40 H60 Cl In3 Ru'
_chemical_formula_weight 1021.86
_chemical_name_systematic
;
?
;
_space_group_IT_number 14
_symmetry_cell_setting monoclinic
_symmetry_space_group_name_Hall '-P 2yn'
_symmetry_space_group_name_H-M 'P 1 21/n 1'
_atom_sites_solution_hydrogens geom
_atom_sites_solution_primary direct
_atom_sites_solution_secondary difmap
_audit_creation_method SHELXL-97
_cell_angle_alpha 90.00
_cell_angle_beta 102.358(8)
_cell_angle_gamma 90.00
_cell_formula_units_Z 4
_cell_length_a 12.038(3)
_cell_length_b 20.651(6)
_cell_length_c 18.467(6)
_cell_measurement_reflns_used 4831
_cell_measurement_temperature 213(2)
_cell_measurement_theta_max 25.22
_cell_measurement_theta_min 2.46
_cell_volume 4484(2)
_computing_cell_refinement SMART
_computing_data_collection SMART
_computing_data_reduction SAINT
_computing_molecular_graphics 'Bruker SHELXTL'
_computing_publication_material 'Bruker SHELXTL'
_computing_structure_refinement 'SHELXL-97 (Sheldrick, 1997)'
_computing_structure_solution 'SHELXS-97 (Sheldrick, 1990)'
_diffrn_ambient_temperature 213(2)
_diffrn_measured_fraction_theta_full 0.976
_diffrn_measured_fraction_theta_max 0.976
_diffrn_measurement_device_type 'Bruker CCD 1000'
_diffrn_measurement_method '\w scans'
_diffrn_radiation_monochromator graphite
_diffrn_radiation_source 'fine-focus sealed tube'
_diffrn_radiation_type MoK\a
_diffrn_radiation_wavelength 0.71073
_diffrn_reflns_av_R_equivalents 0.1249
_diffrn_reflns_av_sigmaI/netI 0.1515
_diffrn_reflns_limit_h_max 10
_diffrn_reflns_limit_h_min -14
_diffrn_reflns_limit_k_max 24
_diffrn_reflns_limit_k_min -23
_diffrn_reflns_limit_l_max 21
_diffrn_reflns_limit_l_min -21
_diffrn_reflns_number 25012
_diffrn_reflns_theta_full 25.22
_diffrn_reflns_theta_max 25.22
_diffrn_reflns_theta_min 2.46
_exptl_absorpt_coefficient_mu 1.936
_exptl_absorpt_correction_T_max 1.000
_exptl_absorpt_correction_T_min 0.547
_exptl_absorpt_correction_type none
_exptl_crystal_colour red
_exptl_crystal_density_diffrn 1.514
_exptl_crystal_density_method 'not measured'
_exptl_crystal_description plates
_exptl_crystal_F_000 2032
_exptl_crystal_size_max 0.48
_exptl_crystal_size_mid 0.34
_exptl_crystal_size_min 0.32
_refine_diff_density_max 1.427
_refine_diff_density_min -1.483
_refine_diff_density_rms 0.188
_refine_ls_extinction_method none
_refine_ls_goodness_of_fit_ref 0.947
_refine_ls_hydrogen_treatment mixed
_refine_ls_matrix_type full
_refine_ls_number_parameters 406
_refine_ls_number_reflns 7903
_refine_ls_number_restraints 0
_refine_ls_restrained_S_all 0.947
_refine_ls_R_factor_all 0.1090
_refine_ls_R_factor_gt 0.0642
_refine_ls_shift/su_max 0.000
_refine_ls_shift/su_mean 0.000
_refine_ls_structure_factor_coef Fsqd
_refine_ls_weighting_details 'calc w=1/[\s^2^(Fo^2^)+(0.0408P)^2^+0.0000P] where P=(Fo^2^+2Fc^2^)/3'
_refine_ls_weighting_scheme calc
_refine_ls_wR_factor_gt 0.1402
_refine_ls_wR_factor_ref 0.1576
_reflns_number_gt 4831
_reflns_number_total 7903
_reflns_threshold_expression >2sigma(I)
_cod_data_source_file b411727a.txt
_cod_data_source_block 6
_cod_depositor_comments
;
The following automatic conversions were performed:
'_symmetry_cell_setting' value 'Monoclinic' changed to 'monoclinic'
according to '/home/saulius/struct/CIF-dictionaries/cif_core.dic'
dictionary named 'cif_core.dic' version 2.4.1 from 2010-06-29.

Automatic conversion script
Id: cif_fix_enum 1527 2010-12-29 10:47:43Z saulius 
;
_cod_original_sg_symbol_H-M P2(1)/n
_cod_database_code 7000040

loop_
_symmetry_equiv_pos_as_xyz
'x, y, z'
'-x+1/2, y+1/2, -z+1/2'
'-x, -y, -z'
'x-1/2, -y-1/2, z-1/2'

loop_
_atom_site_label
_atom_site_type_symbol
_atom_site_fract_x
_atom_site_fract_y
_atom_site_fract_z
_atom_site_U_iso_or_equiv
_atom_site_adp_type
_atom_site_occupancy
_atom_site_symmetry_multiplicity
_atom_site_calc_flag
_atom_site_refinement_flags
_atom_site_disorder_assembly
_atom_site_disorder_group
Ru1 Ru 0.11942(6) 0.23738(3) 0.31491(3) 0.01852(19) Uani 1 1 d . . .
In1 In -0.01518(6) 0.14036(4) 0.28823(4) 0.0420(2) Uani 1 1 d . . .
In2 In -0.05999(6) 0.30832(3) 0.27416(4) 0.0323(2) Uani 1 1 d . . .
In3 In 0.10689(6) 0.23404(3) 0.17361(3) 0.0311(2) Uani 1 1 d . . .
Cl1 Cl -0.1234(2) 0.26425(13) 0.12414(12) 0.0420(7) Uani 1 1 d . . .
C1 C 0.2884(8) 0.2033(4) 0.3679(5) 0.029(2) Uani 1 1 d . . .
C2 C 0.2168(7) 0.1974(4) 0.4194(4) 0.025(2) Uani 1 1 d . . .
C3 C 0.1751(8) 0.2594(5) 0.4331(4) 0.029(2) Uani 1 1 d . . .
C4 C 0.2241(8) 0.3068(4) 0.3896(5) 0.027(2) Uani 1 1 d . . .
C5 C 0.2953(8) 0.2716(4) 0.3493(5) 0.028(2) Uani 1 1 d . . .
C6 C 0.3578(8) 0.1484(5) 0.3441(5) 0.040(3) Uani 1 1 d . . .
H6A H 0.4300 0.1446 0.3792 0.060 Uiso 1 1 calc R . .
H6B H 0.3713 0.1576 0.2952 0.060 Uiso 1 1 calc R . .
H6C H 0.3161 0.1081 0.3427 0.060 Uiso 1 1 calc R . .
C7 C 0.1982(10) 0.1369(5) 0.4607(5) 0.050(3) Uani 1 1 d . . .
H7A H 0.2572 0.1334 0.5055 0.074 Uiso 1 1 calc R . .
H7B H 0.2009 0.0994 0.4295 0.074 Uiso 1 1 calc R . .
H7C H 0.1244 0.1390 0.4738 0.074 Uiso 1 1 calc R . .
C8 C 0.1063(9) 0.2768(5) 0.4900(5) 0.044(3) Uani 1 1 d . . .
H8A H 0.1572 0.2842 0.5376 0.066 Uiso 1 1 calc R . .
H8B H 0.0549 0.2415 0.4944 0.066 Uiso 1 1 calc R . .
H8C H 0.0627 0.3158 0.4745 0.066 Uiso 1 1 calc R . .
C9 C 0.2143(9) 0.3791(5) 0.3926(6) 0.050(3) Uani 1 1 d . . .
H9A H 0.2740 0.3960 0.4318 0.075 Uiso 1 1 calc R . .
H9B H 0.1407 0.3906 0.4023 0.075 Uiso 1 1 calc R . .
H9C H 0.2218 0.3974 0.3455 0.075 Uiso 1 1 calc R . .
C10 C 0.3702(9) 0.3007(6) 0.3037(6) 0.053(3) Uani 1 1 d . . .
H10A H 0.4436 0.3107 0.3351 0.080 Uiso 1 1 calc R . .
H10B H 0.3357 0.3401 0.2807 0.080 Uiso 1 1 calc R . .
H10C H 0.3801 0.2703 0.2656 0.080 Uiso 1 1 calc R . .
C11 C -0.1801(9) 0.0742(5) 0.2236(5) 0.042(3) Uani 1 1 d . . .
C12 C -0.2085(9) 0.0964(5) 0.2912(6) 0.040(3) Uani 1 1 d . . .
C13 C -0.1316(9) 0.0661(5) 0.3507(5) 0.042(3) Uani 1 1 d . . .
C14 C -0.0588(8) 0.0260(5) 0.3219(6) 0.037(2) Uani 1 1 d . . .
C15 C -0.0897(8) 0.0302(5) 0.2426(6) 0.039(3) Uani 1 1 d . . .
C16 C -0.2415(11) 0.0881(7) 0.1464(6) 0.082(5) Uani 1 1 d . . .
H16A H -0.3029 0.0572 0.1318 0.123 Uiso 1 1 calc R . .
H16B H -0.1892 0.0845 0.1132 0.123 Uiso 1 1 calc R . .
H16C H -0.2725 0.1316 0.1437 0.123 Uiso 1 1 calc R . .
C17 C -0.3042(11) 0.1414(7) 0.2972(9) 0.095(5) Uani 1 1 d . . .
H17A H -0.3718 0.1163 0.2986 0.142 Uiso 1 1 calc R . .
H17B H -0.3195 0.1701 0.2547 0.142 Uiso 1 1 calc R . .
H17C H -0.2831 0.1667 0.3423 0.142 Uiso 1 1 calc R . .
C18 C -0.1409(13) 0.0733(8) 0.4323(6) 0.094(6) Uani 1 1 d . . .
H18A H -0.1899 0.0396 0.4445 0.141 Uiso 1 1 calc R . .
H18B H -0.1728 0.1154 0.4394 0.141 Uiso 1 1 calc R . .
H18C H -0.0659 0.0695 0.4642 0.141 Uiso 1 1 calc R . .
C19 C 0.0264(12) -0.0183(6) 0.3665(8) 0.083(4) Uani 1 1 d . . .
H19A H -0.0093 -0.0595 0.3725 0.124 Uiso 1 1 calc R . .
H19B H 0.0558 0.0007 0.4149 0.124 Uiso 1 1 calc R . .
H19C H 0.0884 -0.0251 0.3413 0.124 Uiso 1 1 calc R . .
C20 C -0.0445(13) -0.0117(6) 0.1883(8) 0.085(5) Uani 1 1 d . . .
H20A H -0.0869 -0.0520 0.1807 0.128 Uiso 1 1 calc R . .
H20B H 0.0353 -0.0210 0.2079 0.128 Uiso 1 1 calc R . .
H20C H -0.0529 0.0110 0.1414 0.128 Uiso 1 1 calc R . .
C21 C -0.2439(8) 0.3559(5) 0.2703(5) 0.031(2) Uani 1 1 d . . .
C22 C -0.1724(8) 0.4053(4) 0.2449(5) 0.026(2) Uani 1 1 d . . .
C23 C -0.1082(8) 0.4343(4) 0.3105(5) 0.031(2) Uani 1 1 d . . .
C24 C -0.1381(8) 0.4049(5) 0.3728(5) 0.033(2) Uani 1 1 d . . .
C25 C -0.2183(7) 0.3577(4) 0.3486(5) 0.025(2) Uani 1 1 d . . .
C26 C -0.3421(8) 0.3240(5) 0.2215(6) 0.040(3) Uani 1 1 d . . .
H26A H -0.4114 0.3468 0.2245 0.060 Uiso 1 1 calc R . .
H26B H -0.3472 0.2795 0.2372 0.060 Uiso 1 1 calc R . .
H26C H -0.3321 0.3248 0.1707 0.060 Uiso 1 1 calc R . .
C27 C -0.1884(10) 0.4299(5) 0.1678(5) 0.052(3) Uani 1 1 d . . .
H27A H -0.2342 0.4690 0.1626 0.078 Uiso 1 1 calc R . .
H27B H -0.2265 0.3973 0.1335 0.078 Uiso 1 1 calc R . .
H27C H -0.1148 0.4396 0.1569 0.078 Uiso 1 1 calc R . .
C28 C -0.0249(10) 0.4902(5) 0.3126(7) 0.060(3) Uani 1 1 d . . .
H28A H -0.0210 0.5021 0.2624 0.090 Uiso 1 1 calc R . .
H28B H 0.0498 0.4771 0.3396 0.090 Uiso 1 1 calc R . .
H28C H -0.0506 0.5271 0.3371 0.090 Uiso 1 1 calc R . .
C29 C -0.0936(11) 0.4247(6) 0.4522(6) 0.058(3) Uani 1 1 d . . .
H29A H -0.1256 0.3966 0.4846 0.087 Uiso 1 1 calc R . .
H29B H -0.1152 0.4691 0.4590 0.087 Uiso 1 1 calc R . .
H29C H -0.0114 0.4210 0.4642 0.087 Uiso 1 1 calc R . .
C30 C -0.2758(10) 0.3162(5) 0.3976(6) 0.050(3) Uani 1 1 d . . .
H30A H -0.3279 0.2863 0.3671 0.075 Uiso 1 1 calc R . .
H30B H -0.3175 0.3438 0.4250 0.075 Uiso 1 1 calc R . .
H30C H -0.2187 0.2920 0.4321 0.075 Uiso 1 1 calc R . .
C31 C 0.1418(8) 0.2382(4) 0.0526(4) 0.027(2) Uani 1 1 d . . .
C32 C 0.1114(7) 0.1712(4) 0.0604(4) 0.027(2) Uani 1 1 d . . .
C33 C 0.2132(8) 0.1388(5) 0.0979(5) 0.031(2) Uani 1 1 d . . .
C34 C 0.3002(8) 0.1839(5) 0.1119(5) 0.030(2) Uani 1 1 d . . .
C35 C 0.2617(7) 0.2461(4) 0.0850(5) 0.024(2) Uani 1 1 d . . .
C36 C 0.0702(8) 0.2868(5) -0.0005(5) 0.035(2) Uani 1 1 d . . .
H36A H 0.0907 0.2845 -0.0485 0.052 Uiso 1 1 calc R . .
H36B H 0.0843 0.3302 0.0194 0.052 Uiso 1 1 calc R . .
H36C H -0.0098 0.2765 -0.0061 0.052 Uiso 1 1 calc R . .
C37 C 0.0008(8) 0.1401(5) 0.0241(5) 0.038(2) Uani 1 1 d . . .
H37A H 0.0103 0.1170 -0.0199 0.057 Uiso 1 1 calc R . .
H37B H -0.0570 0.1732 0.0103 0.057 Uiso 1 1 calc R . .
H37C H -0.0223 0.1100 0.0584 0.057 Uiso 1 1 calc R . .
C38 C 0.2212(10) 0.0685(5) 0.1166(6) 0.046(3) Uani 1 1 d . . .
H38A H 0.2981 0.0583 0.1425 0.069 Uiso 1 1 calc R . .
H38B H 0.2021 0.0432 0.0714 0.069 Uiso 1 1 calc R . .
H38C H 0.1686 0.0583 0.1481 0.069 Uiso 1 1 calc R . .
C39 C 0.4231(8) 0.1692(5) 0.1478(5) 0.040(3) Uani 1 1 d . . .
H39A H 0.4304 0.1239 0.1618 0.060 Uiso 1 1 calc R . .
H39B H 0.4466 0.1960 0.1916 0.060 Uiso 1 1 calc R . .
H39C H 0.4709 0.1784 0.1129 0.060 Uiso 1 1 calc R . .
C40 C 0.3337(9) 0.3055(5) 0.0841(6) 0.043(3) Uani 1 1 d . . .
H40A H 0.4106 0.2968 0.1110 0.065 Uiso 1 1 calc R . .
H40B H 0.3021 0.3411 0.1074 0.065 Uiso 1 1 calc R . .
H40C H 0.3346 0.3168 0.0333 0.065 Uiso 1 1 calc R . .

loop_
_atom_site_aniso_label
_atom_site_aniso_U_11
_atom_site_aniso_U_22
_atom_site_aniso_U_33
_atom_site_aniso_U_23
_atom_site_aniso_U_13
_atom_site_aniso_U_12
Ru1 0.0203(4) 0.0180(4) 0.0162(3) 0.0003(3) 0.0014(3) -0.0007(3)
In1 0.0449(5) 0.0309(4) 0.0436(4) 0.0070(3) -0.0053(3) -0.0182(3)
In2 0.0273(4) 0.0324(4) 0.0343(4) 0.0015(3) 0.0002(3) 0.0077(3)
In3 0.0357(5) 0.0415(5) 0.0159(3) -0.0005(3) 0.0052(3) -0.0019(3)
Cl1 0.0369(16) 0.0582(18) 0.0255(12) -0.0118(11) -0.0054(11) 0.0168(12)
C1 0.031(6) 0.031(6) 0.022(4) -0.004(4) 0.002(4) -0.001(4)
C2 0.026(6) 0.031(5) 0.015(4) 0.004(4) -0.005(4) 0.009(4)
C3 0.023(5) 0.048(6) 0.014(4) -0.007(4) -0.002(4) 0.005(4)
C4 0.027(6) 0.016(5) 0.033(5) -0.004(4) -0.003(4) 0.006(4)
C5 0.020(5) 0.030(6) 0.029(5) 0.000(4) -0.007(4) -0.002(4)
C6 0.027(6) 0.049(7) 0.042(6) -0.007(5) 0.007(5) 0.011(5)
C7 0.056(8) 0.051(7) 0.033(6) 0.027(5) -0.009(5) -0.007(6)
C8 0.042(7) 0.068(8) 0.023(5) -0.007(5) 0.009(5) 0.014(5)
C9 0.040(7) 0.026(6) 0.070(8) -0.005(5) -0.019(6) 0.008(5)
C10 0.041(7) 0.060(8) 0.057(7) 0.011(6) 0.008(6) -0.013(6)
C11 0.048(7) 0.038(6) 0.034(6) 0.013(5) -0.005(5) -0.025(5)
C12 0.030(6) 0.026(6) 0.065(7) -0.005(5) 0.014(5) -0.011(4)
C13 0.050(7) 0.040(7) 0.038(6) -0.006(5) 0.014(5) -0.022(5)
C14 0.023(6) 0.033(6) 0.052(6) 0.010(5) 0.000(5) -0.010(4)
C15 0.032(7) 0.033(6) 0.056(7) -0.014(5) 0.018(5) -0.026(5)
C16 0.085(10) 0.082(10) 0.053(7) 0.032(7) -0.044(7) -0.054(8)
C17 0.051(9) 0.059(10) 0.173(16) -0.035(10) 0.023(10) 0.005(7)
C18 0.126(14) 0.118(13) 0.046(7) -0.034(8) 0.038(8) -0.065(11)
C19 0.094(11) 0.043(8) 0.096(11) 0.024(7) -0.012(9) -0.004(7)
C20 0.112(12) 0.063(9) 0.101(11) -0.037(8) 0.067(10) -0.037(8)
C21 0.031(6) 0.033(6) 0.034(5) 0.000(4) 0.015(4) 0.012(4)
C22 0.031(6) 0.023(5) 0.031(5) 0.007(4) 0.021(4) 0.010(4)
C23 0.038(6) 0.021(5) 0.040(5) 0.001(4) 0.023(5) 0.010(4)
C24 0.027(6) 0.033(6) 0.041(6) -0.011(4) 0.013(5) 0.008(4)
C25 0.021(5) 0.030(5) 0.029(5) 0.000(4) 0.013(4) 0.002(4)
C26 0.025(6) 0.040(7) 0.049(6) -0.008(5) -0.002(5) 0.007(5)
C27 0.066(8) 0.047(7) 0.044(6) 0.012(5) 0.011(6) 0.024(6)
C28 0.070(9) 0.013(6) 0.103(10) 0.002(6) 0.034(8) 0.002(5)
C29 0.072(9) 0.049(8) 0.044(6) -0.021(6) -0.009(6) 0.012(6)
C30 0.062(8) 0.056(8) 0.039(6) 0.009(5) 0.026(6) -0.006(6)
C31 0.035(6) 0.030(5) 0.016(4) 0.005(4) 0.005(4) 0.006(4)
C32 0.023(6) 0.036(6) 0.022(4) -0.006(4) 0.009(4) 0.004(4)
C33 0.035(6) 0.037(6) 0.024(5) 0.001(4) 0.014(4) 0.009(5)
C34 0.026(6) 0.037(6) 0.029(5) 0.000(4) 0.010(4) 0.005(4)
C35 0.021(5) 0.028(5) 0.025(5) 0.000(4) 0.007(4) 0.003(4)
C36 0.033(6) 0.052(7) 0.021(5) 0.010(4) 0.007(4) 0.014(5)
C37 0.043(7) 0.037(6) 0.036(5) -0.014(5) 0.013(5) -0.007(5)
C38 0.062(8) 0.027(6) 0.055(7) 0.008(5) 0.027(6) 0.008(5)
C39 0.039(7) 0.050(7) 0.033(5) -0.005(5) 0.012(5) 0.007(5)
C40 0.036(7) 0.037(6) 0.059(7) 0.005(5) 0.016(5) 0.000(5)

loop_
_atom_type_symbol
_atom_type_description
_atom_type_scat_dispersion_real
_atom_type_scat_dispersion_imag
_atom_type_scat_source
C C 0.0033 0.0016 'International Tables Vol C Tables 4.2.6.8 and 6.1.1.4'
H H 0.0000 0.0000 'International Tables Vol C Tables 4.2.6.8 and 6.1.1.4'
Cl Cl 0.1484 0.1585 'International Tables Vol C Tables 4.2.6.8 and 6.1.1.4'
Ru Ru -1.2594 0.8363 'International Tables Vol C Tables 4.2.6.8 and 6.1.1.4'
In In -0.7276 1.3100 'International Tables Vol C Tables 4.2.6.8 and 6.1.1.4'

loop_
_geom_angle_atom_site_label_1
_geom_angle_atom_site_label_2
_geom_angle_atom_site_label_3
_geom_angle
_geom_angle_site_symmetry_1
_geom_angle_site_symmetry_3
_geom_angle_publ_flag
C1 Ru1 C3 64.0(3) . . ?
C1 Ru1 C4 64.6(3) . . ?
C3 Ru1 C4 39.1(3) . . ?
C1 Ru1 C5 39.0(3) . . ?
C3 Ru1 C5 64.8(3) . . ?
C4 Ru1 C5 38.5(3) . . ?
C1 Ru1 C2 37.9(3) . . ?
C3 Ru1 C2 37.8(3) . . ?
C4 Ru1 C2 64.2(3) . . ?
C5 Ru1 C2 64.2(3) . . ?
C1 Ru1 In1 109.0(2) . . ?
C3 Ru1 In1 113.7(3) . . ?
C4 Ru1 In1 152.8(2) . . ?
C5 Ru1 In1 147.2(2) . . ?
C2 Ru1 In1 94.1(2) . . ?
C1 Ru1 In3 107.0(2) . . ?
C3 Ru1 In3 162.2(3) . . ?
C4 Ru1 In3 123.7(2) . . ?
C5 Ru1 In3 98.3(2) . . ?
C2 Ru1 In3 141.6(2) . . ?
In1 Ru1 In3 83.50(3) . . ?
C1 Ru1 In2 163.0(2) . . ?
C3 Ru1 In2 103.3(2) . . ?
C4 Ru1 In2 98.3(2) . . ?
C5 Ru1 In2 126.6(2) . . ?
C2 Ru1 In2 136.5(2) . . ?
In1 Ru1 In2 86.13(4) . . ?
In3 Ru1 In2 81.75(3) . . ?
C11 In1 C12 33.4(3) . . ?
C11 In1 C13 54.6(3) . . ?
C12 In1 C13 32.8(3) . . ?
C11 In1 C15 32.5(3) . . ?
C12 In1 C15 54.2(3) . . ?
C13 In1 C15 53.9(3) . . ?
C11 In1 C14 54.5(3) . . ?
C12 In1 C14 54.1(3) . . ?
C13 In1 C14 32.0(3) . . ?
C15 In1 C14 33.0(3) . . ?
C11 In1 Ru1 158.1(2) . . ?
C12 In1 Ru1 146.3(2) . . ?
C13 In1 Ru1 141.3(2) . . ?
C15 In1 Ru1 159.4(2) . . ?
C14 In1 Ru1 147.3(2) . . ?
C21 In2 C22 35.6(3) . . ?
C21 In2 Ru1 160.9(2) . . ?
C22 In2 Ru1 158.3(2) . . ?
C21 In2 Cl1 92.7(2) . . ?
C22 In2 Cl1 91.5(2) . . ?
Ru1 In2 Cl1 97.75(6) . . ?
C31 In3 C32 34.7(3) . . ?
C31 In3 Ru1 166.2(2) . . ?
C32 In3 Ru1 149.5(2) . . ?
C31 In3 Cl1 92.7(2) . . ?
C32 In3 Cl1 92.3(2) . . ?
Ru1 In3 Cl1 99.41(5) . . ?
In3 Cl1 In2 73.40(6) . . ?
C2 C1 C5 108.4(7) . . ?
C2 C1 C6 125.2(8) . . ?
C5 C1 C6 126.0(8) . . ?
C2 C1 Ru1 71.7(5) . . ?
C5 C1 Ru1 71.1(5) . . ?
C6 C1 Ru1 128.7(6) . . ?
C1 C2 C3 109.3(8) . . ?
C1 C2 C7 126.1(8) . . ?
C3 C2 C7 124.2(8) . . ?
C1 C2 Ru1 70.4(5) . . ?
C3 C2 Ru1 71.0(5) . . ?
C7 C2 Ru1 130.4(7) . . ?
C2 C3 C4 107.8(7) . . ?
C2 C3 C8 127.3(9) . . ?
C4 C3 C8 124.5(9) . . ?
C2 C3 Ru1 71.3(4) . . ?
C4 C3 Ru1 70.5(5) . . ?
C8 C3 Ru1 130.2(7) . . ?
C5 C4 C3 107.4(7) . . ?
C5 C4 C9 125.4(9) . . ?
C3 C4 C9 126.9(8) . . ?
C5 C4 Ru1 70.8(5) . . ?
C3 C4 Ru1 70.4(5) . . ?
C9 C4 Ru1 129.4(6) . . ?
C4 C5 C1 107.1(7) . . ?
C4 C5 C10 125.9(9) . . ?
C1 C5 C10 126.7(9) . . ?
C4 C5 Ru1 70.7(5) . . ?
C1 C5 Ru1 69.9(5) . . ?
C10 C5 Ru1 129.2(7) . . ?
C1 C6 H6A 109.5 . . ?
C1 C6 H6B 109.5 . . ?
H6A C6 H6B 109.5 . . ?
C1 C6 H6C 109.5 . . ?
H6A C6 H6C 109.5 . . ?
H6B C6 H6C 109.5 . . ?
C2 C7 H7A 109.5 . . ?
C2 C7 H7B 109.5 . . ?
H7A C7 H7B 109.5 . . ?
C2 C7 H7C 109.5 . . ?
H7A C7 H7C 109.5 . . ?
H7B C7 H7C 109.5 . . ?
C3 C8 H8A 109.5 . . ?
C3 C8 H8B 109.5 . . ?
H8A C8 H8B 109.5 . . ?
C3 C8 H8C 109.5 . . ?
H8A C8 H8C 109.5 . . ?
H8B C8 H8C 109.5 . . ?
C4 C9 H9A 109.5 . . ?
C4 C9 H9B 109.5 . . ?
H9A C9 H9B 109.5 . . ?
C4 C9 H9C 109.5 . . ?
H9A C9 H9C 109.5 . . ?
H9B C9 H9C 109.5 . . ?
C5 C10 H10A 109.5 . . ?
C5 C10 H10B 109.5 . . ?
H10A C10 H10B 109.5 . . ?
C5 C10 H10C 109.5 . . ?
H10A C10 H10C 109.5 . . ?
H10B C10 H10C 109.5 . . ?
C15 C11 C12 107.7(9) . . ?
C15 C11 C16 124.4(11) . . ?
C12 C11 C16 127.5(12) . . ?
C15 C11 In1 74.9(6) . . ?
C12 C11 In1 73.9(6) . . ?
C16 C11 In1 122.4(7) . . ?
C13 C12 C11 107.1(9) . . ?
C13 C12 C17 126.6(11) . . ?
C11 C12 C17 126.2(12) . . ?
C13 C12 In1 73.9(6) . . ?
C11 C12 In1 72.7(5) . . ?
C17 C12 In1 120.5(8) . . ?
C14 C13 C12 109.0(9) . . ?
C14 C13 C18 127.9(12) . . ?
C12 C13 C18 122.8(11) . . ?
C14 C13 In1 74.3(6) . . ?
C12 C13 In1 73.2(5) . . ?
C18 C13 In1 123.6(7) . . ?
C13 C14 C15 107.9(9) . . ?
C13 C14 C19 124.8(11) . . ?
C15 C14 C19 126.9(11) . . ?
C13 C14 In1 73.7(6) . . ?
C15 C14 In1 73.4(5) . . ?
C19 C14 In1 123.9(7) . . ?
C11 C15 C14 108.2(9) . . ?
C11 C15 C20 125.0(11) . . ?
C14 C15 C20 126.3(11) . . ?
C11 C15 In1 72.6(6) . . ?
C14 C15 In1 73.6(5) . . ?
C20 C15 In1 125.8(7) . . ?
C11 C16 H16A 109.5 . . ?
C11 C16 H16B 109.5 . . ?
H16A C16 H16B 109.5 . . ?
C11 C16 H16C 109.5 . . ?
H16A C16 H16C 109.5 . . ?
H16B C16 H16C 109.5 . . ?
C12 C17 H17A 109.5 . . ?
C12 C17 H17B 109.5 . . ?
H17A C17 H17B 109.5 . . ?
C12 C17 H17C 109.5 . . ?
H17A C17 H17C 109.5 . . ?
H17B C17 H17C 109.5 . . ?
C13 C18 H18A 109.5 . . ?
C13 C18 H18B 109.5 . . ?
H18A C18 H18B 109.5 . . ?
C13 C18 H18C 109.5 . . ?
H18A C18 H18C 109.5 . . ?
H18B C18 H18C 109.5 . . ?
C14 C19 H19A 109.5 . . ?
C14 C19 H19B 109.5 . . ?
H19A C19 H19B 109.5 . . ?
C14 C19 H19C 109.5 . . ?
H19A C19 H19C 109.5 . . ?
H19B C19 H19C 109.5 . . ?
C15 C20 H20A 109.5 . . ?
C15 C20 H20B 109.5 . . ?
H20A C20 H20B 109.5 . . ?
C15 C20 H20C 109.5 . . ?
H20A C20 H20C 109.5 . . ?
H20B C20 H20C 109.5 . . ?
C25 C21 C22 107.0(8) . . ?
C25 C21 C26 127.3(8) . . ?
C22 C21 C26 124.0(8) . . ?
C25 C21 In2 89.0(5) . . ?
C22 C21 In2 72.3(5) . . ?
C26 C21 In2 116.5(6) . . ?
C23 C22 C21 105.6(7) . . ?
C23 C22 C27 127.4(9) . . ?
C21 C22 C27 125.3(9) . . ?
C23 C22 In2 89.0(5) . . ?
C21 C22 In2 72.1(5) . . ?
C27 C22 In2 116.7(6) . . ?
C24 C23 C22 109.0(8) . . ?
C24 C23 C28 125.8(9) . . ?
C22 C23 C28 125.2(8) . . ?
C25 C24 C23 108.8(8) . . ?
C25 C24 C29 125.9(9) . . ?
C23 C24 C29 125.3(9) . . ?
C24 C25 C21 109.6(8) . . ?
C24 C25 C30 125.7(8) . . ?
C21 C25 C30 124.7(8) . . ?
C21 C26 H26A 109.5 . . ?
C21 C26 H26B 109.5 . . ?
H26A C26 H26B 109.5 . . ?
C21 C26 H26C 109.5 . . ?
H26A C26 H26C 109.5 . . ?
H26B C26 H26C 109.5 . . ?
C22 C27 H27A 109.5 . . ?
C22 C27 H27B 109.5 . . ?
H27A C27 H27B 109.5 . . ?
C22 C27 H27C 109.5 . . ?
H27A C27 H27C 109.5 . . ?
H27B C27 H27C 109.5 . . ?
C23 C28 H28A 109.5 . . ?
C23 C28 H28B 109.5 . . ?
H28A C28 H28B 109.5 . . ?
C23 C28 H28C 109.5 . . ?
H28A C28 H28C 109.5 . . ?
H28B C28 H28C 109.5 . . ?
C24 C29 H29A 109.5 . . ?
C24 C29 H29B 109.5 . . ?
H29A C29 H29B 109.5 . . ?
C24 C29 H29C 109.5 . . ?
H29A C29 H29C 109.5 . . ?
H29B C29 H29C 109.5 . . ?
C25 C30 H30A 109.5 . . ?
C25 C30 H30B 109.5 . . ?
H30A C30 H30B 109.5 . . ?
C25 C30 H30C 109.5 . . ?
H30A C30 H30C 109.5 . . ?
H30B C30 H30C 109.5 . . ?
C32 C31 C35 108.5(7) . . ?
C32 C31 C36 124.8(8) . . ?
C35 C31 C36 124.4(8) . . ?
C32 C31 In3 76.7(4) . . ?
C35 C31 In3 88.7(5) . . ?
C36 C31 In3 116.1(6) . . ?
C33 C32 C31 106.7(8) . . ?
C33 C32 C37 126.7(9) . . ?
C31 C32 C37 125.7(8) . . ?
C33 C32 In3 90.5(5) . . ?
C31 C32 In3 68.5(4) . . ?
C37 C32 In3 115.2(5) . . ?
C34 C33 C32 108.0(8) . . ?
C34 C33 C38 127.1(9) . . ?
C32 C33 C38 124.9(9) . . ?
C33 C34 C35 111.5(9) . . ?
C33 C34 C39 125.1(9) . . ?
C35 C34 C39 123.3(9) . . ?
C34 C35 C31 105.4(8) . . ?
C34 C35 C40 126.6(9) . . ?
C31 C35 C40 127.8(8) . . ?
C31 C36 H36A 109.5 . . ?
C31 C36 H36B 109.5 . . ?
H36A C36 H36B 109.5 . . ?
C31 C36 H36C 109.5 . . ?
H36A C36 H36C 109.5 . . ?
H36B C36 H36C 109.5 . . ?
C32 C37 H37A 109.5 . . ?
C32 C37 H37B 109.5 . . ?
H37A C37 H37B 109.5 . . ?
C32 C37 H37C 109.5 . . ?
H37A C37 H37C 109.5 . . ?
H37B C37 H37C 109.5 . . ?
C33 C38 H38A 109.5 . . ?
C33 C38 H38B 109.5 . . ?
H38A C38 H38B 109.5 . . ?
C33 C38 H38C 109.5 . . ?
H38A C38 H38C 109.5 . . ?
H38B C38 H38C 109.5 . . ?
C34 C39 H39A 109.5 . . ?
C34 C39 H39B 109.5 . . ?
H39A C39 H39B 109.5 . . ?
C34 C39 H39C 109.5 . . ?
H39A C39 H39C 109.5 . . ?
H39B C39 H39C 109.5 . . ?
C35 C40 H40A 109.5 . . ?
C35 C40 H40B 109.5 . . ?
H40A C40 H40B 109.5 . . ?
C35 C40 H40C 109.5 . . ?
H40A C40 H40C 109.5 . . ?
H40B C40 H40C 109.5 . . ?

loop_
_geom_bond_atom_site_label_1
_geom_bond_atom_site_label_2
_geom_bond_distance
_geom_bond_site_symmetry_2
_geom_bond_publ_flag
Ru1 C1 2.177(9) . ?
Ru1 C3 2.189(8) . ?
Ru1 C4 2.192(9) . ?
Ru1 C5 2.193(9) . ?
Ru1 C2 2.193(8) . ?
Ru1 In1 2.5573(11) . ?
Ru1 In3 2.5823(12) . ?
Ru1 In2 2.5849(11) . ?
In1 C11 2.493(10) . ?
In1 C12 2.509(9) . ?
In1 C13 2.518(9) . ?
In1 C15 2.523(9) . ?
In1 C14 2.525(9) . ?
In2 C21 2.409(9) . ?
In2 C22 2.413(8) . ?
In2 Cl1 2.860(2) . ?
In3 C31 2.362(8) . ?
In3 C32 2.470(8) . ?
In3 Cl1 2.797(3) . ?
C1 C2 1.418(12) . ?
C1 C5 1.457(12) . ?
C1 C6 1.529(12) . ?
C2 C3 1.418(13) . ?
C2 C7 1.506(12) . ?
C3 C4 1.467(13) . ?
C3 C8 1.514(12) . ?
C4 C5 1.446(12) . ?
C4 C9 1.499(13) . ?
C5 C10 1.485(13) . ?
C6 H6A 0.9700 . ?
C6 H6B 0.9700 . ?
C6 H6C 0.9700 . ?
C7 H7A 0.9700 . ?
C7 H7B 0.9700 . ?
C7 H7C 0.9700 . ?
C8 H8A 0.9700 . ?
C8 H8B 0.9700 . ?
C8 H8C 0.9700 . ?
C9 H9A 0.9700 . ?
C9 H9B 0.9700 . ?
C9 H9C 0.9700 . ?
C10 H10A 0.9700 . ?
C10 H10B 0.9700 . ?
C10 H10C 0.9700 . ?
C11 C15 1.403(15) . ?
C11 C12 1.437(14) . ?
C11 C16 1.487(13) . ?
C12 C13 1.421(15) . ?
C12 C17 1.503(16) . ?
C13 C14 1.391(14) . ?
C13 C18 1.541(14) . ?
C14 C15 1.433(14) . ?
C14 C19 1.487(15) . ?
C15 C20 1.512(14) . ?
C16 H16A 0.9700 . ?
C16 H16B 0.9700 . ?
C16 H16C 0.9700 . ?
C17 H17A 0.9700 . ?
C17 H17B 0.9700 . ?
C17 H17C 0.9700 . ?
C18 H18A 0.9700 . ?
C18 H18B 0.9700 . ?
C18 H18C 0.9700 . ?
C19 H19A 0.9700 . ?
C19 H19B 0.9700 . ?
C19 H19C 0.9700 . ?
C20 H20A 0.9700 . ?
C20 H20B 0.9700 . ?
C20 H20C 0.9700 . ?
C21 C25 1.413(12) . ?
C21 C22 1.474(12) . ?
C21 C26 1.478(13) . ?
C22 C23 1.422(13) . ?
C22 C27 1.486(12) . ?
C23 C24 1.415(12) . ?
C23 C28 1.524(14) . ?
C24 C25 1.378(13) . ?
C24 C29 1.505(13) . ?
C25 C30 1.516(12) . ?
C26 H26A 0.9700 . ?
C26 H26B 0.9700 . ?
C26 H26C 0.9700 . ?
C27 H27A 0.9700 . ?
C27 H27B 0.9700 . ?
C27 H27C 0.9700 . ?
C28 H28A 0.9700 . ?
C28 H28B 0.9700 . ?
C28 H28C 0.9700 . ?
C29 H29A 0.9700 . ?
C29 H29B 0.9700 . ?
C29 H29C 0.9700 . ?
C30 H30A 0.9700 . ?
C30 H30B 0.9700 . ?
C30 H30C 0.9700 . ?
C31 C32 1.445(12) . ?
C31 C35 1.448(13) . ?
C31 C36 1.534(12) . ?
C32 C33 1.437(13) . ?
C32 C37 1.502(13) . ?
C33 C34 1.384(13) . ?
C33 C38 1.490(13) . ?
C34 C35 1.418(12) . ?
C34 C39 1.517(13) . ?
C35 C40 1.504(13) . ?
C36 H36A 0.9700 . ?
C36 H36B 0.9700 . ?
C36 H36C 0.9700 . ?
C37 H37A 0.9700 . ?
C37 H37B 0.9700 . ?
C37 H37C 0.9700 . ?
C38 H38A 0.9700 . ?
C38 H38B 0.9700 . ?
C38 H38C 0.9700 . ?
C39 H39A 0.9700 . ?
C39 H39B 0.9700 . ?
C39 H39C 0.9700 . ?
C40 H40A 0.9700 . ?
C40 H40B 0.9700 . ?
C40 H40C 0.9700 . ?

loop_
_geom_torsion_atom_site_label_1
_geom_torsion_atom_site_label_2
_geom_torsion_atom_site_label_3
_geom_torsion_atom_site_label_4
_geom_torsion
_geom_torsion_site_symmetry_1
_geom_torsion_site_symmetry_2
_geom_torsion_site_symmetry_3
_geom_torsion_site_symmetry_4
_geom_torsion_publ_flag
C1 Ru1 In1 C11 -150.8(8) . . . . ?
C3 Ru1 In1 C11 140.0(8) . . . . ?
C4 Ru1 In1 C11 137.8(9) . . . . ?
C5 Ru1 In1 C11 -140.3(8) . . . . ?
C2 Ru1 In1 C11 173.5(8) . . . . ?
In3 Ru1 In1 C11 -45.0(7) . . . . ?
In2 Ru1 In1 C11 37.1(7) . . . . ?
C1 Ru1 In1 C12 137.0(5) . . . . ?
C3 Ru1 In1 C12 67.8(5) . . . . ?
C4 Ru1 In1 C12 65.6(7) . . . . ?
C5 Ru1 In1 C12 147.5(6) . . . . ?
C2 Ru1 In1 C12 101.3(5) . . . . ?
In3 Ru1 In1 C12 -117.2(5) . . . . ?
In2 Ru1 In1 C12 -35.1(5) . . . . ?
C1 Ru1 In1 C13 80.3(5) . . . . ?
C3 Ru1 In1 C13 11.1(5) . . . . ?
C4 Ru1 In1 C13 9.0(7) . . . . ?
C5 Ru1 In1 C13 90.8(6) . . . . ?
C2 Ru1 In1 C13 44.7(5) . . . . ?
In3 Ru1 In1 C13 -173.9(4) . . . . ?
In2 Ru1 In1 C13 -91.7(4) . . . . ?
C1 Ru1 In1 C15 -49.7(8) . . . . ?
C3 Ru1 In1 C15 -118.9(8) . . . . ?
C4 Ru1 In1 C15 -121.1(9) . . . . ?
C5 Ru1 In1 C15 -39.2(8) . . . . ?
C2 Ru1 In1 C15 -85.4(8) . . . . ?
In3 Ru1 In1 C15 56.1(7) . . . . ?
In2 Ru1 In1 C15 138.2(7) . . . . ?
C1 Ru1 In1 C14 24.8(5) . . . . ?
C3 Ru1 In1 C14 -44.4(5) . . . . ?
C4 Ru1 In1 C14 -46.6(7) . . . . ?
C5 Ru1 In1 C14 35.3(6) . . . . ?
C2 Ru1 In1 C14 -10.9(5) . . . . ?
In3 Ru1 In1 C14 130.6(5) . . . . ?
In2 Ru1 In1 C14 -147.3(5) . . . . ?
C1 Ru1 In2 C21 -93.6(11) . . . . ?
C3 Ru1 In2 C21 -53.4(8) . . . . ?
C4 Ru1 In2 C21 -92.9(7) . . . . ?
C5 Ru1 In2 C21 -121.7(8) . . . . ?
C2 Ru1 In2 C21 -31.9(8) . . . . ?
In1 Ru1 In2 C21 60.0(7) . . . . ?
In3 Ru1 In2 C21 144.0(7) . . . . ?
C1 Ru1 In2 C22 29.2(9) . . . . ?
C3 Ru1 In2 C22 69.4(6) . . . . ?
C4 Ru1 In2 C22 29.8(6) . . . . ?
C5 Ru1 In2 C22 1.0(6) . . . . ?
C2 Ru1 In2 C22 90.8(6) . . . . ?
In1 Ru1 In2 C22 -177.2(5) . . . . ?
In3 Ru1 In2 C22 -93.2(5) . . . . ?
C1 Ru1 In2 Cl1 143.7(8) . . . . ?
C3 Ru1 In2 Cl1 -176.1(3) . . . . ?
C4 Ru1 In2 Cl1 144.4(2) . . . . ?
C5 Ru1 In2 Cl1 115.6(3) . . . . ?
C2 Ru1 In2 Cl1 -154.6(4) . . . . ?
In1 Ru1 In2 Cl1 -62.69(7) . . . . ?
In3 Ru1 In2 Cl1 21.29(6) . . . . ?
C1 Ru1 In3 C31 -35.4(10) . . . . ?
C3 Ru1 In3 C31 21.5(12) . . . . ?
C4 Ru1 In3 C31 35.1(10) . . . . ?
C5 Ru1 In3 C31 3.6(10) . . . . ?
C2 Ru1 In3 C31 -54.9(10) . . . . ?
In1 Ru1 In3 C31 -143.4(9) . . . . ?
In2 Ru1 In3 C31 129.6(9) . . . . ?
C1 Ru1 In3 C32 61.8(5) . . . . ?
C3 Ru1 In3 C32 118.7(9) . . . . ?
C4 Ru1 In3 C32 132.3(5) . . . . ?
C5 Ru1 In3 C32 100.8(5) . . . . ?
C2 Ru1 In3 C32 42.3(6) . . . . ?
In1 Ru1 In3 C32 -46.2(4) . . . . ?
In2 Ru1 In3 C32 -133.2(4) . . . . ?
C1 Ru1 In3 Cl1 173.1(3) . . . . ?
C3 Ru1 In3 Cl1 -130.0(8) . . . . ?
C4 Ru1 In3 Cl1 -116.4(3) . . . . ?
C5 Ru1 In3 Cl1 -147.9(2) . . . . ?
C2 Ru1 In3 Cl1 153.6(4) . . . . ?
In1 Ru1 In3 Cl1 65.11(7) . . . . ?
In2 Ru1 In3 Cl1 -21.90(6) . . . . ?
C31 In3 Cl1 In2 -153.1(2) . . . . ?
C32 In3 Cl1 In2 172.1(2) . . . . ?
Ru1 In3 Cl1 In2 20.37(6) . . . . ?
C21 In2 Cl1 In3 175.7(2) . . . . ?
C22 In2 Cl1 In3 140.1(2) . . . . ?
Ru1 In2 Cl1 In3 -20.25(6) . . . . ?
C3 Ru1 C1 C2 36.3(5) . . . . ?
C4 Ru1 C1 C2 79.9(5) . . . . ?
C5 Ru1 C1 C2 117.7(7) . . . . ?
In1 Ru1 C1 C2 -71.4(5) . . . . ?
In3 Ru1 C1 C2 -160.2(4) . . . . ?
In2 Ru1 C1 C2 80.6(9) . . . . ?
C3 Ru1 C1 C5 -81.4(5) . . . . ?
C4 Ru1 C1 C5 -37.7(5) . . . . ?
C2 Ru1 C1 C5 -117.7(7) . . . . ?
In1 Ru1 C1 C5 171.0(4) . . . . ?
In3 Ru1 C1 C5 82.1(5) . . . . ?
In2 Ru1 C1 C5 -37.0(10) . . . . ?
C3 Ru1 C1 C6 157.2(9) . . . . ?
C4 Ru1 C1 C6 -159.2(9) . . . . ?
C5 Ru1 C1 C6 -121.4(10) . . . . ?
C2 Ru1 C1 C6 120.9(11) . . . . ?
In1 Ru1 C1 C6 49.5(8) . . . . ?
In3 Ru1 C1 C6 -39.3(9) . . . . ?
In2 Ru1 C1 C6 -158.5(6) . . . . ?
C5 C1 C2 C3 1.4(10) . . . . ?
C6 C1 C2 C3 174.4(8) . . . . ?
Ru1 C1 C2 C3 -60.6(6) . . . . ?
C5 C1 C2 C7 -171.6(8) . . . . ?
C6 C1 C2 C7 1.4(14) . . . . ?
Ru1 C1 C2 C7 126.4(9) . . . . ?
C5 C1 C2 Ru1 62.0(6) . . . . ?
C6 C1 C2 Ru1 -125.0(9) . . . . ?
C3 Ru1 C2 C1 -119.6(8) . . . . ?
C4 Ru1 C2 C1 -81.2(6) . . . . ?
C5 Ru1 C2 C1 -38.2(5) . . . . ?
In1 Ru1 C2 C1 116.1(5) . . . . ?
In3 Ru1 C2 C1 31.3(7) . . . . ?
In2 Ru1 C2 C1 -155.2(4) . . . . ?
C1 Ru1 C2 C3 119.6(8) . . . . ?
C4 Ru1 C2 C3 38.4(5) . . . . ?
C5 Ru1 C2 C3 81.4(6) . . . . ?
In1 Ru1 C2 C3 -124.3(5) . . . . ?
In3 Ru1 C2 C3 150.9(4) . . . . ?
In2 Ru1 C2 C3 -35.6(7) . . . . ?
C1 Ru1 C2 C7 -121.3(11) . . . . ?
C3 Ru1 C2 C7 119.1(11) . . . . ?
C4 Ru1 C2 C7 157.6(10) . . . . ?
C5 Ru1 C2 C7 -159.5(10) . . . . ?
In1 Ru1 C2 C7 -5.2(9) . . . . ?
In3 Ru1 C2 C7 -89.9(9) . . . . ?
In2 Ru1 C2 C7 83.6(9) . . . . ?
C1 C2 C3 C4 -1.2(10) . . . . ?
C7 C2 C3 C4 172.1(8) . . . . ?
Ru1 C2 C3 C4 -61.4(6) . . . . ?
C1 C2 C3 C8 -173.1(9) . . . . ?
C7 C2 C3 C8 0.2(15) . . . . ?
Ru1 C2 C3 C8 126.7(10) . . . . ?
C1 C2 C3 Ru1 60.3(6) . . . . ?
C7 C2 C3 Ru1 -126.5(9) . . . . ?
C1 Ru1 C3 C2 -36.4(5) . . . . ?
C4 Ru1 C3 C2 -117.5(8) . . . . ?
C5 Ru1 C3 C2 -79.8(6) . . . . ?
In1 Ru1 C3 C2 64.1(5) . . . . ?
In3 Ru1 C3 C2 -99.4(9) . . . . ?
In2 Ru1 C3 C2 155.7(5) . . . . ?
C1 Ru1 C3 C4 81.1(5) . . . . ?
C5 Ru1 C3 C4 37.7(5) . . . . ?
C2 Ru1 C3 C4 117.5(8) . . . . ?
In1 Ru1 C3 C4 -178.4(4) . . . . ?
In3 Ru1 C3 C4 18.1(11) . . . . ?
In2 Ru1 C3 C4 -86.8(5) . . . . ?
C1 Ru1 C3 C8 -159.8(10) . . . . ?
C4 Ru1 C3 C8 119.1(11) . . . . ?
C5 Ru1 C3 C8 156.8(10) . . . . ?
C2 Ru1 C3 C8 -123.4(12) . . . . ?
In1 Ru1 C3 C8 -59.3(10) . . . . ?
In3 Ru1 C3 C8 137.2(8) . . . . ?
In2 Ru1 C3 C8 32.3(10) . . . . ?
C2 C3 C4 C5 0.5(10) . . . . ?
C8 C3 C4 C5 172.6(8) . . . . ?
Ru1 C3 C4 C5 -61.4(6) . . . . ?
C2 C3 C4 C9 -173.0(8) . . . . ?
C8 C3 C4 C9 -0.9(15) . . . . ?
Ru1 C3 C4 C9 125.1(9) . . . . ?
C2 C3 C4 Ru1 61.9(6) . . . . ?
C8 C3 C4 Ru1 -125.9(9) . . . . ?
C1 Ru1 C4 C5 38.2(5) . . . . ?
C3 Ru1 C4 C5 117.4(7) . . . . ?
C2 Ru1 C4 C5 80.3(5) . . . . ?
In1 Ru1 C4 C5 120.6(5) . . . . ?
In3 Ru1 C4 C5 -56.0(5) . . . . ?
In2 Ru1 C4 C5 -141.6(5) . . . . ?
C1 Ru1 C4 C3 -79.3(5) . . . . ?
C5 Ru1 C4 C3 -117.4(7) . . . . ?
C2 Ru1 C4 C3 -37.1(5) . . . . ?
In1 Ru1 C4 C3 3.2(8) . . . . ?
In3 Ru1 C4 C3 -173.5(4) . . . . ?
In2 Ru1 C4 C3 100.9(5) . . . . ?
C1 Ru1 C4 C9 158.7(10) . . . . ?
C3 Ru1 C4 C9 -122.1(11) . . . . ?
C5 Ru1 C4 C9 120.5(11) . . . . ?
C2 Ru1 C4 C9 -159.2(10) . . . . ?
In1 Ru1 C4 C9 -118.9(8) . . . . ?
In3 Ru1 C4 C9 64.5(9) . . . . ?
In2 Ru1 C4 C9 -21.1(9) . . . . ?
C3 C4 C5 C1 0.4(9) . . . . ?
C9 C4 C5 C1 174.0(8) . . . . ?
Ru1 C4 C5 C1 -60.8(6) . . . . ?
C3 C4 C5 C10 -173.9(9) . . . . ?
C9 C4 C5 C10 -0.3(15) . . . . ?
Ru1 C4 C5 C10 125.0(9) . . . . ?
C3 C4 C5 Ru1 61.2(6) . . . . ?
C9 C4 C5 Ru1 -125.2(9) . . . . ?
C2 C1 C5 C4 -1.1(9) . . . . ?
C6 C1 C5 C4 -174.1(9) . . . . ?
Ru1 C1 C5 C4 61.3(6) . . . . ?
C2 C1 C5 C10 173.1(9) . . . . ?
C6 C1 C5 C10 0.1(14) . . . . ?
Ru1 C1 C5 C10 -124.5(9) . . . . ?
C2 C1 C5 Ru1 -62.4(6) . . . . ?
C6 C1 C5 Ru1 124.7(9) . . . . ?
C1 Ru1 C5 C4 -117.4(7) . . . . ?
C3 Ru1 C5 C4 -38.3(5) . . . . ?
C2 Ru1 C5 C4 -80.3(5) . . . . ?
In1 Ru1 C5 C4 -133.3(5) . . . . ?
In3 Ru1 C5 C4 135.8(5) . . . . ?
In2 Ru1 C5 C4 49.9(6) . . . . ?
C3 Ru1 C5 C1 79.1(5) . . . . ?
C4 Ru1 C5 C1 117.4(7) . . . . ?
C2 Ru1 C5 C1 37.1(5) . . . . ?
In1 Ru1 C5 C1 -15.9(7) . . . . ?
In3 Ru1 C5 C1 -106.8(4) . . . . ?
In2 Ru1 C5 C1 167.3(4) . . . . ?
C1 Ru1 C5 C10 121.5(11) . . . . ?
C3 Ru1 C5 C10 -159.3(10) . . . . ?
C4 Ru1 C5 C10 -121.1(11) . . . . ?
C2 Ru1 C5 C10 158.7(10) . . . . ?
In1 Ru1 C5 C10 105.6(9) . . . . ?
In3 Ru1 C5 C10 14.7(9) . . . . ?
In2 Ru1 C5 C10 -71.2(10) . . . . ?
C12 In1 C11 C15 -113.9(8) . . . . ?
C13 In1 C11 C15 -76.6(6) . . . . ?
C14 In1 C11 C15 -37.1(6) . . . . ?
Ru1 In1 C11 C15 140.0(6) . . . . ?
C13 In1 C11 C12 37.3(6) . . . . ?
C15 In1 C11 C12 113.9(8) . . . . ?
C14 In1 C11 C12 76.9(6) . . . . ?
Ru1 In1 C11 C12 -106.1(7) . . . . ?
C12 In1 C11 C16 124.6(14) . . . . ?
C13 In1 C11 C16 161.9(13) . . . . ?
C15 In1 C11 C16 -121.4(13) . . . . ?
C14 In1 C11 C16 -158.5(12) . . . . ?
Ru1 In1 C11 C16 18.6(16) . . . . ?
C15 C11 C12 C13 1.5(11) . . . . ?
C16 C11 C12 C13 174.8(10) . . . . ?
In1 C11 C12 C13 -66.4(7) . . . . ?
C15 C11 C12 C17 -176.6(10) . . . . ?
C16 C11 C12 C17 -3.3(17) . . . . ?
In1 C11 C12 C17 115.5(11) . . . . ?
C15 C11 C12 In1 67.9(7) . . . . ?
C16 C11 C12 In1 -118.8(10) . . . . ?
C11 In1 C12 C13 114.3(9) . . . . ?
C15 In1 C12 C13 77.1(6) . . . . ?
C14 In1 C12 C13 36.1(6) . . . . ?
Ru1 In1 C12 C13 -105.8(6) . . . . ?
C13 In1 C12 C11 -114.3(9) . . . . ?
C15 In1 C12 C11 -37.2(6) . . . . ?
C14 In1 C12 C11 -78.2(6) . . . . ?
Ru1 In1 C12 C11 139.9(5) . . . . ?
C11 In1 C12 C17 -122.3(13) . . . . ?
C13 In1 C12 C17 123.4(13) . . . . ?
C15 In1 C12 C17 -159.5(12) . . . . ?
C14 In1 C12 C17 159.5(12) . . . . ?
Ru1 In1 C12 C17 17.6(13) . . . . ?
C11 C12 C13 C14 -0.6(11) . . . . ?
C17 C12 C13 C14 177.4(10) . . . . ?
In1 C12 C13 C14 -66.2(7) . . . . ?
C11 C12 C13 C18 -174.9(9) . . . . ?
C17 C12 C13 C18 3.2(17) . . . . ?
In1 C12 C13 C18 119.5(10) . . . . ?
C11 C12 C13 In1 65.6(6) . . . . ?
C17 C12 C13 In1 -116.3(11) . . . . ?
C11 In1 C13 C14 78.0(7) . . . . ?
C12 In1 C13 C14 115.9(8) . . . . ?
C15 In1 C13 C14 37.7(6) . . . . ?
Ru1 In1 C13 C14 -122.8(5) . . . . ?
C11 In1 C13 C12 -38.0(6) . . . . ?
C15 In1 C13 C12 -78.3(6) . . . . ?
C14 In1 C13 C12 -115.9(8) . . . . ?
Ru1 In1 C13 C12 121.2(5) . . . . ?
C11 In1 C13 C18 -156.6(13) . . . . ?
C12 In1 C13 C18 -118.6(13) . . . . ?
C15 In1 C13 C18 163.1(13) . . . . ?
C14 In1 C13 C18 125.4(14) . . . . ?
Ru1 In1 C13 C18 2.6(13) . . . . ?
C12 C13 C14 C15 -0.4(11) . . . . ?
C18 C13 C14 C15 173.4(10) . . . . ?
In1 C13 C14 C15 -66.0(6) . . . . ?
C12 C13 C14 C19 -174.2(10) . . . . ?
C18 C13 C14 C19 -0.3(17) . . . . ?
In1 C13 C14 C19 120.3(10) . . . . ?
C12 C13 C14 In1 65.6(7) . . . . ?
C18 C13 C14 In1 -120.6(11) . . . . ?
C11 In1 C14 C13 -78.5(7) . . . . ?
C12 In1 C14 C13 -37.0(6) . . . . ?
C15 In1 C14 C13 -114.9(8) . . . . ?
Ru1 In1 C14 C13 103.6(6) . . . . ?
C11 In1 C14 C15 36.5(6) . . . . ?
C12 In1 C14 C15 77.9(6) . . . . ?
C13 In1 C14 C15 114.9(8) . . . . ?
Ru1 In1 C14 C15 -141.5(5) . . . . ?
C11 In1 C14 C19 160.2(12) . . . . ?
C12 In1 C14 C19 -158.4(11) . . . . ?
C13 In1 C14 C19 -121.4(13) . . . . ?
C15 In1 C14 C19 123.7(13) . . . . ?
Ru1 In1 C14 C19 -17.8(13) . . . . ?
C12 C11 C15 C14 -1.7(10) . . . . ?
C16 C11 C15 C14 -175.3(9) . . . . ?
In1 C11 C15 C14 65.5(6) . . . . ?
C12 C11 C15 C20 170.9(9) . . . . ?
C16 C11 C15 C20 -2.7(16) . . . . ?
In1 C11 C15 C20 -121.9(10) . . . . ?
C12 C11 C15 In1 -67.2(7) . . . . ?
C16 C11 C15 In1 119.2(10) . . . . ?
C13 C14 C15 C11 1.4(11) . . . . ?
C19 C14 C15 C11 175.0(10) . . . . ?
In1 C14 C15 C11 -64.8(7) . . . . ?
C13 C14 C15 C20 -171.2(10) . . . . ?
C19 C14 C15 C20 2.4(16) . . . . ?
In1 C14 C15 C20 122.6(10) . . . . ?
C13 C14 C15 In1 66.2(7) . . . . ?
C19 C14 C15 In1 -120.2(10) . . . . ?
C12 In1 C15 C11 38.3(6) . . . . ?
C13 In1 C15 C11 79.2(6) . . . . ?
C14 In1 C15 C11 115.7(8) . . . . ?
Ru1 In1 C15 C11 -137.1(6) . . . . ?
C11 In1 C15 C14 -115.7(8) . . . . ?
C12 In1 C15 C14 -77.4(6) . . . . ?
C13 In1 C15 C14 -36.5(6) . . . . ?
Ru1 In1 C15 C14 107.2(7) . . . . ?
C11 In1 C15 C20 121.0(13) . . . . ?
C12 In1 C15 C20 159.3(13) . . . . ?
C13 In1 C15 C20 -159.8(13) . . . . ?
C14 In1 C15 C20 -123.3(14) . . . . ?
Ru1 In1 C15 C20 -16.1(16) . . . . ?
C22 In2 C21 C25 -108.2(8) . . . . ?
Ru1 In2 C21 C25 39.6(11) . . . . ?
Cl1 In2 C21 C25 163.0(5) . . . . ?
Ru1 In2 C21 C22 147.8(6) . . . . ?
Cl1 In2 C21 C22 -88.8(5) . . . . ?
C22 In2 C21 C26 119.8(9) . . . . ?
Ru1 In2 C21 C26 -92.4(9) . . . . ?
Cl1 In2 C21 C26 31.0(7) . . . . ?
C25 C21 C22 C23 -0.4(10) . . . . ?
C26 C21 C22 C23 165.8(8) . . . . ?
In2 C21 C22 C23 -83.7(6) . . . . ?
C25 C21 C22 C27 -166.2(8) . . . . ?
C26 C21 C22 C27 0.0(14) . . . . ?
In2 C21 C22 C27 110.5(8) . . . . ?
C25 C21 C22 In2 83.3(6) . . . . ?
C26 C21 C22 In2 -110.5(8) . . . . ?
C21 In2 C22 C23 106.8(7) . . . . ?
Ru1 In2 C22 C23 -45.1(8) . . . . ?
Cl1 In2 C22 C23 -160.7(5) . . . . ?
Ru1 In2 C22 C21 -151.8(5) . . . . ?
Cl1 In2 C22 C21 92.6(5) . . . . ?
C21 In2 C22 C27 -121.1(10) . . . . ?
Ru1 In2 C22 C27 87.1(10) . . . . ?
Cl1 In2 C22 C27 -28.5(8) . . . . ?
C21 C22 C23 C24 -0.1(10) . . . . ?
C27 C22 C23 C24 165.2(9) . . . . ?
In2 C22 C23 C24 -71.2(7) . . . . ?
C21 C22 C23 C28 -177.5(8) . . . . ?
C27 C22 C23 C28 -12.1(15) . . . . ?
In2 C22 C23 C28 111.4(9) . . . . ?
C22 C23 C24 C25 0.6(10) . . . . ?
C28 C23 C24 C25 178.0(9) . . . . ?
C22 C23 C24 C29 -176.4(9) . . . . ?
C28 C23 C24 C29 0.9(15) . . . . ?
C23 C24 C25 C21 -0.9(10) . . . . ?
C29 C24 C25 C21 176.1(9) . . . . ?
C23 C24 C25 C30 -177.9(9) . . . . ?
C29 C24 C25 C30 -0.8(16) . . . . ?
C22 C21 C25 C24 0.8(10) . . . . ?
C26 C21 C25 C24 -164.8(9) . . . . ?
In2 C21 C25 C24 72.0(7) . . . . ?
C22 C21 C25 C30 177.8(9) . . . . ?
C26 C21 C25 C30 12.2(15) . . . . ?
In2 C21 C25 C30 -111.0(9) . . . . ?
Ru1 In3 C31 C32 117.9(9) . . . . ?
Cl1 In3 C31 C32 -90.2(5) . . . . ?
C32 In3 C31 C35 -109.3(7) . . . . ?
Ru1 In3 C31 C35 8.6(13) . . . . ?
Cl1 In3 C31 C35 160.5(5) . . . . ?
C32 In3 C31 C36 122.5(10) . . . . ?
Ru1 In3 C31 C36 -119.6(9) . . . . ?
Cl1 In3 C31 C36 32.3(7) . . . . ?
C35 C31 C32 C33 0.3(9) . . . . ?
C36 C31 C32 C33 163.5(8) . . . . ?
In3 C31 C32 C33 -83.8(6) . . . . ?
C35 C31 C32 C37 -169.7(7) . . . . ?
C36 C31 C32 C37 -6.5(13) . . . . ?
In3 C31 C32 C37 106.2(8) . . . . ?
C35 C31 C32 In3 84.1(6) . . . . ?
C36 C31 C32 In3 -112.7(8) . . . . ?
C31 In3 C32 C33 107.7(8) . . . . ?
Ru1 In3 C32 C33 -47.8(8) . . . . ?
Cl1 In3 C32 C33 -160.8(5) . . . . ?
Ru1 In3 C32 C31 -155.5(4) . . . . ?
Cl1 In3 C32 C31 91.4(5) . . . . ?
C31 In3 C32 C37 -120.6(9) . . . . ?
Ru1 In3 C32 C37 83.9(8) . . . . ?
Cl1 In3 C32 C37 -29.2(7) . . . . ?
C31 C32 C33 C34 0.1(9) . . . . ?
C37 C32 C33 C34 169.9(8) . . . . ?
In3 C32 C33 C34 -67.7(6) . . . . ?
C31 C32 C33 C38 -179.2(8) . . . . ?
C37 C32 C33 C38 -9.3(13) . . . . ?
In3 C32 C33 C38 113.1(8) . . . . ?
C32 C33 C34 C35 -0.4(10) . . . . ?
C38 C33 C34 C35 178.8(8) . . . . ?
C32 C33 C34 C39 -177.3(7) . . . . ?
C38 C33 C34 C39 1.9(14) . . . . ?
C33 C34 C35 C31 0.5(9) . . . . ?
C39 C34 C35 C31 177.5(7) . . . . ?
C33 C34 C35 C40 -174.3(8) . . . . ?
C39 C34 C35 C40 2.7(13) . . . . ?
C32 C31 C35 C34 -0.5(9) . . . . ?
C36 C31 C35 C34 -163.8(8) . . . . ?
In3 C31 C35 C34 75.1(6) . . . . ?
C32 C31 C35 C40 174.2(8) . . . . ?
C36 C31 C35 C40 10.9(14) . . . . ?
In3 C31 C35 C40 -110.2(8) . . . . ?

loop_
_platon_squeeze_void_nr
_platon_squeeze_void_average_x
_platon_squeeze_void_average_y
_platon_squeeze_void_average_z
_platon_squeeze_void_volume
_platon_squeeze_void_count_electrons
1 0.000 0.000 0.000 13.4 1.4
2 0.000 0.500 0.000 217.1 88.6
3 0.500 0.000 0.500 217.0 92.0
4 0.500 0.500 0.500 13.4 1.4
